data_4500754
loop_
_publ_author_name
'McGlone, Thomas'
'Streb, Carsten'
'Busquets-Fit\'e, Mart\'i'
'Yan, Jun'
'Gabb, David'
'Long, De-Liang'
'Cronin, Leroy'

_publ_section_title
;
 Silver Linked Polyoxometalate Open Frameworks (Ag-POMOFs) for the
 Directed Fabrication of Silver Nanomaterials
;
_journal_issue 6
_journal_name_full 'Crystal Growth &amp; Design'
_journal_page_first 2471
_journal_paper_doi 10.1021/cg2002496
_journal_volume 11
_journal_year 2011
_chemical_formula_sum 'C86 H192 Bi N8 O60 W18'
_chemical_formula_weight 5816.76
_chemical_name_systematic
;
 ?
;
_space_group_IT_number 79
_symmetry_cell_setting tetragonal
_symmetry_space_group_name_Hall 'I 4'
_symmetry_space_group_name_H-M 'I 4'
_atom_sites_solution_hydrogens none
_atom_sites_solution_primary direct
_atom_sites_solution_secondary difmap
_audit_creation_method SHELXL-97
_cell_angle_alpha 90.00
_cell_angle_beta 90.00
_cell_angle_gamma 90.00
_cell_formula_units_Z 8
_cell_length_a 42.0448(3)
_cell_length_b 42.0448(3)
_cell_length_c 15.6967(2)
_cell_measurement_reflns_used 23265
_cell_measurement_temperature 150(2)
_cell_measurement_theta_max 28.9761
_cell_measurement_theta_min 2.9010
_cell_volume 27748.1(5)
_computing_cell_refinement
;
CrysAlisPro, Oxford Diffraction Ltd.,
Version 1.171.33.41 (release 06-05-2009 CrysAlis171 .NET)
(compiled May  6 2009,17:20:42)
;
_computing_data_collection
;
CrysAlisPro, Oxford Diffraction Ltd.,
Version 1.171.33.41 (release 06-05-2009 CrysAlis171 .NET)
(compiled May  6 2009,17:20:42)
;
_computing_data_reduction
;
CrysAlisPro, Oxford Diffraction Ltd.,
Version 1.171.33.41 (release 06-05-2009 CrysAlis171 .NET)
(compiled May  6 2009,17:20:42)
;
_computing_structure_refinement 'SHELXL-97 (Sheldrick, 2008)'
_computing_structure_solution 'SHELXS-97 (Sheldrick, 2008)'
_diffrn_ambient_temperature 150(2)
_diffrn_measured_fraction_theta_full 0.997
_diffrn_measured_fraction_theta_max 0.997
_diffrn_measurement_device_type 'Oxford Gemini CCD'
_diffrn_measurement_method 'Omega and phi scans'
_diffrn_radiation_monochromator graphite
_diffrn_radiation_source 'fine-focus sealed tube'
_diffrn_radiation_type MoK\a
_diffrn_radiation_wavelength 0.71073
_diffrn_reflns_av_R_equivalents 0.0596
_diffrn_reflns_av_sigmaI/netI 0.1057
_diffrn_reflns_limit_h_max 49
_diffrn_reflns_limit_h_min -47
_diffrn_reflns_limit_k_max 51
_diffrn_reflns_limit_k_min -51
_diffrn_reflns_limit_l_max 16
_diffrn_reflns_limit_l_min -19
_diffrn_reflns_number 67927
_diffrn_reflns_theta_full 26.00
_diffrn_reflns_theta_max 26.00
_diffrn_reflns_theta_min 2.91
_diffrn_standards_decay_% none
_exptl_absorpt_coefficient_mu 16.198
_exptl_absorpt_correction_T_max 0.414
_exptl_absorpt_correction_T_min 0.171
_exptl_absorpt_correction_type analytical
_exptl_absorpt_process_details
;
CrysAlisPro, Oxford Diffraction Ltd.,
Version 1.171.33.55 (release 05-01-2010 CrysAlis171 .NET)
(compiled Jan  5 2010,16:28:46)
Analytical numeric absorption correction using a multifaceted crystal
            model based on expressions derived by R.C. Clark & J.S. Reid.
(Clark, R. C. & Reid, J. S. (1995). Acta Cryst. A51, 887-897)
;
_exptl_crystal_colour 'pale green'
_exptl_crystal_density_diffrn 2.785
_exptl_crystal_density_method 'not measured'
_exptl_crystal_description block
_exptl_crystal_F_000 21272
_exptl_crystal_size_max 0.22
_exptl_crystal_size_mid 0.19
_exptl_crystal_size_min 0.08
_refine_diff_density_max 2.168
_refine_diff_density_min -1.145
_refine_diff_density_rms 0.239
_refine_ls_abs_structure_details 'Flack H D (1983), Acta Cryst. A39, 876-881'
_refine_ls_abs_structure_Flack 0.333(11)
_refine_ls_extinction_coef none
_refine_ls_extinction_method none
_refine_ls_goodness_of_fit_ref 0.903
_refine_ls_hydrogen_treatment none
_refine_ls_matrix_type full
_refine_ls_number_parameters 1003
_refine_ls_number_reflns 24826
_refine_ls_number_restraints 54
_refine_ls_restrained_S_all 0.904
_refine_ls_R_factor_all 0.0657
_refine_ls_R_factor_gt 0.0389
_refine_ls_shift/su_max 0.001
_refine_ls_shift/su_mean 0.000
_refine_ls_structure_factor_coef Fsqd
_refine_ls_weighting_details 'calc w=1/[\s^2^(Fo^2^)+(0.0329P)^2^+0.0000P] where P=(Fo^2^+2Fc^2^)/3'
_refine_ls_weighting_scheme calc
_refine_ls_wR_factor_gt 0.0787
_refine_ls_wR_factor_ref 0.0822
_reflns_number_gt 17181
_reflns_number_total 24826
_reflns_threshold_expression >2\s(I)
_cod_data_source_file cg2002496_si_002.cif
_cod_data_source_block TBA-3
_cod_depositor_comments
;
The following automatic conversions were performed:

'_symmetry_cell_setting' value 'Tetragonal' changed to 'tetragonal'
according to /home/saulius/struct/CIF-dictionaries/cif_core.dic
dictionary named 'cif_core.dic' version 2.4.1 from 2010-06-29.

Automatic conversion script
Id: cif_fix_values 1715 2011-07-08 13:25:40Z adriana 
;
_cod_original_sg_symbol_H-M I4
_cod_database_code 4500754

loop_
_symmetry_equiv_pos_as_xyz
'x, y, z'
'-x, -y, z'
'-y, x, z'
'y, -x, z'
'x+1/2, y+1/2, z+1/2'
'-x+1/2, -y+1/2, z+1/2'
'-y+1/2, x+1/2, z+1/2'
'y+1/2, -x+1/2, z+1/2'

loop_
_atom_site_label
_atom_site_type_symbol
_atom_site_fract_x
_atom_site_fract_y
_atom_site_fract_z
_atom_site_U_iso_or_equiv
_atom_site_adp_type
_atom_site_occupancy
_atom_site_symmetry_multiplicity
_atom_site_calc_flag
_atom_site_refinement_flags
W1 W 0.432459(15) 0.151613(15) 0.13143(5) 0.02222(17) Uani 1 1 d .
W2 W 0.380264(16) 0.126276(15) -0.04515(5) 0.02604(18) Uani 1 1 d .
W3 W 0.402355(17) 0.322399(16) -0.29881(5) 0.03033(19) Uani 1 1 d .
W4 W 0.457651(15) 0.226376(15) 0.14269(5) 0.02032(16) Uani 1 1 d .
W5 W 0.509410(14) 0.241228(15) -0.15141(5) 0.02625(18) Uani 1 1 d .
W6 W 0.373462(15) 0.253842(15) 0.13880(5) 0.02156(16) Uani 1 1 d .
W7 W 0.460300(16) 0.220100(16) -0.30462(5) 0.02604(17) Uani 1 1 d .
W8 W 0.348922(15) 0.179013(16) 0.12281(5) 0.02429(18) Uani 1 1 d .
W9 W 0.376530(16) 0.248059(17) -0.30846(5) 0.02564(17) Uani 1 1 d .
W10 W 0.432949(15) 0.152602(15) -0.18197(5) 0.02203(17) Uani 1 1 d .
W11 W 0.326103(14) 0.232966(16) -0.01835(5) 0.02433(17) Uani 1 1 d .
W12 W 0.486079(14) 0.178184(15) -0.00591(5) 0.02026(16) Uani 1 1 d .
W13 W 0.348466(15) 0.296660(17) -0.16196(5) 0.02823(18) Uani 1 1 d .
W14 W 0.356210(15) 0.178219(16) -0.18641(5) 0.02335(17) Uani 1 1 d .
W15 W 0.479344(16) 0.295716(16) 0.01731(5) 0.02862(19) Uani 1 1 d .
W16 W 0.454823(18) 0.347884(16) -0.12347(6) 0.0351(2) Uani 1 1 d .
W17 W 0.401830(16) 0.321269(15) 0.01420(5) 0.02713(18) Uani 1 1 d .
W18 W 0.485411(16) 0.294620(17) -0.29263(5) 0.0317(2) Uani 1 1 d .
Bi1 Bi 0.42345(3) 0.25428(3) -0.11623(9) 0.0187(4) Uani 0.4770(17) 1 d P
Bi2 Bi 0.41128(2) 0.22003(2) -0.05180(8) 0.0141(4) Uani 0.5230(17) 1 d P
O1 O 0.3541(2) 0.2177(2) 0.1884(7) 0.024(3) Uani 1 1 d .
O2 O 0.3161(2) 0.1998(3) 0.0633(8) 0.030(3) Uani 1 1 d .
O3 O 0.3540(2) 0.1503(2) 0.0319(7) 0.019(3) Uani 1 1 d .
O4 O 0.3912(2) 0.1675(2) 0.1567(7) 0.026(3) Uiso 1 1 d .
O5 O 0.3271(2) 0.1575(3) 0.1912(8) 0.033(3) Uani 1 1 d .
O6 O 0.3677(3) 0.0883(2) -0.0247(8) 0.040(3) Uani 1 1 d .
O7 O 0.3508(2) 0.1382(2) -0.1324(7) 0.025(3) Uani 1 1 d .
O8 O 0.4511(2) 0.1852(2) 0.1965(7) 0.024(3) Uani 1 1 d .
O9 O 0.4129(2) 0.1305(2) 0.0395(7) 0.023(3) Uani 1 1 d .
O10 O 0.4116(2) 0.1168(2) -0.1294(7) 0.023(3) Uani 1 1 d .
O11 O 0.3343(2) 0.2611(3) 0.0764(7) 0.026(3) Uani 1 1 d .
O12 O 0.2888(2) 0.2456(3) -0.0407(8) 0.033(3) Uani 1 1 d .
O13 O 0.3511(2) 0.2603(2) -0.0876(7) 0.022(3) Uani 1 1 d .
O14 O 0.3726(2) 0.2162(2) 0.0338(8) 0.026(3) Uani 1 1 d .
O15 O 0.3327(2) 0.2003(2) -0.1037(6) 0.021(3) Uani 1 1 d .
O16 O 0.3685(3) 0.2805(2) 0.2183(8) 0.038(3) Uani 1 1 d .
O17 O 0.4151(2) 0.2394(2) 0.1641(7) 0.019(3) Uani 1 1 d .
O18 O 0.3969(2) 0.1740(2) -0.0992(7) 0.018(2) Uiso 1 1 d .
O19 O 0.4382(2) 0.1939(2) 0.0407(7) 0.025(3) Uani 1 1 d .
O20 O 0.3929(2) 0.1569(2) -0.2515(7) 0.021(3) Uani 1 1 d .
O21 O 0.4535(2) 0.1324(3) -0.2590(8) 0.035(3) Uani 1 1 d .
O22 O 0.3936(2) 0.2790(2) 0.0503(8) 0.024(3) Uani 1 1 d .
O23 O 0.4589(2) 0.2572(2) 0.0532(7) 0.018(3) Uani 1 1 d .
O24 O 0.4840(2) 0.2145(2) -0.0782(7) 0.018(3) Uani 1 1 d .
O25 O 0.3760(2) 0.2176(3) -0.2199(8) 0.028(3) Uani 1 1 d .
O26 O 0.4412(2) 0.1954(2) -0.2151(7) 0.024(3) Uani 1 1 d .
O27 O 0.4720(3) 0.1464(3) 0.0722(7) 0.029(3) Uani 1 1 d .
O28 O 0.4361(2) 0.1216(2) 0.2039(8) 0.030(3) Uani 1 1 d .
O29 O 0.4630(2) 0.1560(2) -0.0948(7) 0.027(3) Uani 1 1 d .
O30 O 0.5239(2) 0.1650(2) -0.0251(7) 0.022(3) Uani 1 1 d .
O31 O 0.4950(2) 0.2058(2) 0.0868(7) 0.022(3) Uani 1 1 d .
O32 O 0.4772(2) 0.2457(2) 0.2199(8) 0.032(3) Uani 1 1 d .
O33 O 0.3975(2) 0.2808(2) -0.2055(7) 0.023(3) Uani 1 1 d .
O34 O 0.4377(2) 0.2999(2) -0.0674(7) 0.022(3) Uani 1 1 d .
O35 O 0.4619(2) 0.2584(2) -0.2005(7) 0.019(3) Uani 1 1 d .
O36 O 0.5030(2) 0.2738(2) -0.0623(7) 0.025(3) Uani 1 1 d .
O37 O 0.5069(3) 0.3008(3) 0.0991(8) 0.039(3) Uani 1 1 d .
O38 O 0.4432(2) 0.3175(2) 0.0845(7) 0.028(3) Uani 1 1 d .
O39 O 0.3710(2) 0.3188(2) -0.0739(7) 0.022(3) Uani 1 1 d .
O40 O 0.4235(2) 0.3573(2) -0.0372(8) 0.033(3) Uiso 1 1 d .
O41 O 0.3102(3) 0.3094(3) -0.1441(8) 0.043(3) Uani 1 1 d .
O42 O 0.3819(3) 0.3433(3) 0.0912(8) 0.042(3) Uani 1 1 d .
O43 O 0.4683(3) 0.3859(2) -0.1411(10) 0.048(4) Uani 1 1 d .
O44 O 0.4218(3) 0.3436(2) -0.2055(8) 0.037(3) Uani 1 1 d .
O45 O 0.3627(3) 0.3287(2) -0.2427(7) 0.030(3) Uani 1 1 d .
O46 O 0.4434(2) 0.3060(2) -0.3252(7) 0.029(3) Uani 1 1 d .
O47 O 0.3837(2) 0.2877(2) -0.3640(7) 0.028(3) Uani 1 1 d .
O48 O 0.3978(3) 0.3524(3) -0.3729(8) 0.039(3) Uani 1 1 d .
O49 O 0.4804(3) 0.3239(3) -0.2044(9) 0.050(4) Uani 1 1 d .
O50 O 0.3404(3) 0.2674(3) -0.2539(7) 0.034(3) Uani 1 1 d .
O51 O 0.4846(2) 0.3367(2) -0.0350(8) 0.032(3) Uani 1 1 d .
O52 O 0.3572(3) 0.2287(3) -0.3884(8) 0.041(3) Uani 1 1 d .
O53 O 0.4193(2) 0.2361(2) -0.3307(7) 0.026(3) Uani 1 1 d .
O54 O 0.5468(2) 0.2292(2) -0.1247(8) 0.036(3) Uani 1 1 d .
O55 O 0.4999(2) 0.2147(2) -0.2451(7) 0.017(3) Uani 1 1 d .
O56 O 0.4652(3) 0.1924(3) -0.3809(8) 0.035(3) Uani 1 1 d .
O57 O 0.5188(2) 0.2740(3) -0.2312(8) 0.032(3) Uani 1 1 d .
O58 O 0.4801(2) 0.2560(3) -0.3552(7) 0.033(3) Uani 1 1 d .
O59 O 0.5072(3) 0.3159(3) -0.3639(9) 0.053(4) Uani 1 1 d .
O60 O 0.3296(2) 0.1734(3) -0.2666(8) 0.034(3) Uani 1 1 d .
N1 N 0.2527(3) 0.2663(3) 0.2117(9) 0.034(4) Uani 1 1 d D
N2 N 0.3652(3) 0.0593(3) 0.2370(9) 0.042(5) Uani 1 1 d D
N3 N 0.5622(5) 0.1491(5) 0.2034(17) 0.123(10) Uani 1 1 d D
N4 N 0.4448(3) 0.3141(3) 0.4073(9) 0.042(4) Uani 1 1 d D
N5 N 0.3974(4) 0.1737(4) 0.5839(11) 0.056(5) Uiso 1 1 d .
C1 C 0.2377(4) 0.2873(4) 0.2807(11) 0.039(5) Uiso 1 1 d D
C2 C 0.2616(4) 0.3094(5) 0.3228(14) 0.064(6) Uiso 1 1 d D
C3 C 0.2466(6) 0.3311(5) 0.3887(15) 0.086(8) Uiso 1 1 d D
C4 C 0.2330(6) 0.3563(6) 0.336(2) 0.108(10) Uiso 1 1 d D
C5 C 0.2674(4) 0.2853(4) 0.1388(11) 0.034(4) Uiso 1 1 d D
C6 C 0.2458(4) 0.3100(4) 0.0951(13) 0.056(6) Uiso 1 1 d D
C7 C 0.2645(4) 0.3245(4) 0.0211(12) 0.049(5) Uiso 1 1 d D
C8 C 0.2945(5) 0.3402(5) 0.0496(16) 0.067(7) Uiso 1 1 d D
C9 C 0.2804(4) 0.2471(4) 0.2490(13) 0.054(6) Uiso 1 1 d D
C10 C 0.2693(5) 0.2246(4) 0.3181(13) 0.061(6) Uiso 1 1 d D
C11 C 0.2970(5) 0.2076(5) 0.3599(17) 0.091(8) Uiso 1 1 d D
C12 C 0.3182(6) 0.2312(6) 0.4026(19) 0.102(9) Uiso 1 1 d D
C13 C 0.2256(4) 0.2449(4) 0.1823(15) 0.057(6) Uiso 1 1 d D
C14 C 0.2374(9) 0.2174(10) 0.133(3) 0.046(11) Uiso 0.50 1 d P
C14' C 0.2318(8) 0.2285(8) 0.095(2) 0.024(8) Uiso 0.50 1 d P
C15' C 0.1998(9) 0.2076(8) 0.059(3) 0.036(10) Uiso 0.50 1 d P
C15 C 0.2114(12) 0.1994(13) 0.104(4) 0.068(15) Uiso 0.50 1 d P
C16 C 0.2054(9) 0.1772(10) 0.113(3) 0.157(16) Uiso 1 1 d .
C17 C 0.3875(4) 0.0614(4) 0.1595(12) 0.045(5) Uiso 1 1 d D
C18 C 0.3927(5) 0.0306(5) 0.1108(15) 0.078(8) Uiso 1 1 d D
C19 C 0.4194(6) 0.0356(6) 0.0469(17) 0.099(9) Uiso 1 1 d D
C20 C 0.4290(10) 0.0096(9) -0.010(3) 0.070(13) Uiso 0.50 1 d PD
C21 C 0.3670(4) 0.0912(3) 0.2809(11) 0.034(5) Uiso 1 1 d D
C22 C 0.3435(4) 0.0962(4) 0.3487(12) 0.049(5) Uiso 1 1 d D
C23 C 0.3474(5) 0.1290(4) 0.3898(13) 0.060(6) Uiso 1 1 d D
C24 C 0.3234(5) 0.1345(5) 0.4626(15) 0.074(7) Uiso 1 1 d D
C25 C 0.3328(3) 0.0516(4) 0.2044(11) 0.034(4) Uiso 1 1 d D
C26 C 0.3186(4) 0.0754(4) 0.1465(12) 0.044(5) Uiso 1 1 d D
C27 C 0.2854(5) 0.0650(6) 0.1239(18) 0.094(9) Uiso 1 1 d D
C28 C 0.2723(7) 0.0913(7) 0.067(2) 0.114(11) Uiso 1 1 d D
C29 C 0.3731(4) 0.0344(4) 0.3023(11) 0.042(5) Uiso 1 1 d D
C30 C 0.4077(4) 0.0325(5) 0.3300(14) 0.061(6) Uiso 1 1 d D
C31 C 0.4167(6) 0.0053(5) 0.3886(17) 0.092(9) Uiso 1 1 d D
C32 C 0.4498(6) 0.0039(7) 0.426(2) 0.135(12) Uiso 1 1 d D
C33 C 0.5577(7) 0.1593(7) 0.295(2) 0.124(12) Uiso 1 1 d D
C34 C 0.5276(7) 0.1793(7) 0.315(2) 0.124(11) Uiso 1 1 d D
C35 C 0.5281(8) 0.1853(9) 0.408(2) 0.083(13) Uiso 0.60 1 d PD
C36 C 0.4996(9) 0.2036(10) 0.430(3) 0.017(11) Uiso 0.30 1 d PD
C37 C 0.5348(5) 0.1294(5) 0.1723(15) 0.071(7) Uiso 1 1 d D
C38 C 0.5252(6) 0.1014(6) 0.2299(17) 0.102(10) Uiso 1 1 d D
C39 C 0.5026(6) 0.0790(6) 0.1865(18) 0.090(8) Uiso 1 1 d D
C40 C 0.4963(10) 0.0484(8) 0.236(3) 0.086(14) Uiso 0.60 1 d PD
C41 C 0.5614(6) 0.1796(5) 0.1526(18) 0.092(8) Uiso 1 1 d D
C42 C 0.5875(7) 0.2024(8) 0.175(2) 0.065(11) Uiso 0.60 1 d PD
C43 C 0.5856(13) 0.2243(13) 0.098(3) 0.30(3) Uiso 1 1 d D
C44 C 0.5616(10) 0.2497(10) 0.079(3) 0.091(14) Uiso 0.60 1 d PD
C45 C 0.5946(6) 0.1318(6) 0.1881(18) 0.101(9) Uiso 1 1 d D
C46 C 0.5949(6) 0.1139(6) 0.1053(16) 0.083(8) Uiso 1 1 d D
C49 C 0.4519(4) 0.3356(4) 0.4837(12) 0.045(5) Uiso 1 1 d D
C50 C 0.4614(5) 0.3691(4) 0.4545(15) 0.073(7) Uiso 1 1 d D
C51 C 0.4700(6) 0.3883(5) 0.5350(16) 0.080(8) Uiso 1 1 d D
C52 C 0.4839(8) 0.4215(7) 0.518(3) 0.150(14) Uiso 1 1 d D
C53 C 0.4177(5) 0.3273(5) 0.3521(15) 0.078(7) Uiso 1 1 d D
C54 C 0.3861(5) 0.3334(6) 0.3946(18) 0.096(9) Uiso 1 1 d D
C55 C 0.3496(9) 0.3503(9) 0.329(3) 0.170(15) Uiso 1 1 d .
C57 C 0.4345(4) 0.2830(3) 0.4511(11) 0.037(4) Uiso 1 1 d D
C58 C 0.4240(4) 0.2576(4) 0.3866(11) 0.042(5) Uiso 1 1 d D
C59 C 0.4136(5) 0.2276(4) 0.4392(13) 0.059(6) Uiso 1 1 d D
C60 C 0.4058(5) 0.1991(5) 0.3826(14) 0.066(7) Uiso 1 1 d D
C61 C 0.4758(9) 0.3035(9) 0.353(3) 0.029(11) Uiso 0.50 1 d P
C61' C 0.4707(9) 0.3145(10) 0.344(3) 0.032(11) Uiso 0.50 1 d P
C62 C 0.4997(6) 0.2964(6) 0.3926(18) 0.085(8) Uiso 1 1 d .
C63 C 0.5286(9) 0.3053(8) 0.308(3) 0.146(13) Uiso 1 1 d .
C64 C 0.5537(11) 0.2865(11) 0.341(4) 0.22(2) Uiso 1 1 d .

loop_
_atom_site_aniso_label
_atom_site_aniso_U_11
_atom_site_aniso_U_22
_atom_site_aniso_U_33
_atom_site_aniso_U_23
_atom_site_aniso_U_13
_atom_site_aniso_U_12
W1 0.0247(4) 0.0223(4) 0.0196(5) 0.0037(3) -0.0008(3) 0.0013(3)
W2 0.0342(4) 0.0202(4) 0.0237(5) -0.0032(3) -0.0006(4) -0.0076(3)
W3 0.0354(4) 0.0297(4) 0.0259(5) 0.0092(4) 0.0029(4) 0.0111(3)
W4 0.0204(3) 0.0228(4) 0.0178(4) -0.0036(3) -0.0036(3) 0.0008(3)
W5 0.0162(3) 0.0307(4) 0.0319(5) 0.0051(4) 0.0015(3) 0.0016(3)
W6 0.0213(3) 0.0256(4) 0.0178(4) -0.0055(3) 0.0000(3) 0.0032(3)
W7 0.0246(4) 0.0343(4) 0.0193(5) -0.0021(4) 0.0056(4) 0.0056(3)
W8 0.0217(4) 0.0279(4) 0.0233(5) 0.0023(3) 0.0059(3) -0.0022(3)
W9 0.0254(4) 0.0353(4) 0.0162(4) 0.0006(4) -0.0030(3) 0.0064(3)
W10 0.0194(4) 0.0260(4) 0.0207(5) -0.0049(3) -0.0009(3) 0.0054(3)
W11 0.0150(3) 0.0373(4) 0.0207(5) -0.0007(4) -0.0019(3) 0.0037(3)
W12 0.0162(3) 0.0250(3) 0.0196(5) -0.0007(3) -0.0007(3) 0.0051(3)
W13 0.0236(4) 0.0382(4) 0.0229(5) 0.0023(4) 0.0019(3) 0.0141(3)
W14 0.0190(4) 0.0309(4) 0.0202(5) -0.0030(3) -0.0041(3) -0.0017(3)
W15 0.0269(4) 0.0247(4) 0.0343(5) -0.0003(4) -0.0049(4) -0.0049(3)
W16 0.0460(5) 0.0203(4) 0.0390(6) 0.0045(4) 0.0021(4) -0.0065(3)
W17 0.0317(4) 0.0214(4) 0.0283(5) -0.0026(3) 0.0015(4) 0.0045(3)
W18 0.0293(4) 0.0337(4) 0.0321(6) 0.0109(4) 0.0087(4) 0.0014(3)
Bi1 0.0169(7) 0.0204(7) 0.0189(9) 0.0003(6) 0.0003(6) 0.0032(5)
Bi2 0.0128(6) 0.0176(6) 0.0120(8) -0.0025(5) -0.0016(5) 0.0026(4)
O1 0.028(6) 0.033(6) 0.010(7) 0.010(6) -0.005(5) 0.001(5)
O2 0.015(6) 0.035(7) 0.039(9) 0.006(6) 0.002(6) -0.007(5)
O3 0.016(5) 0.027(6) 0.015(7) -0.006(5) -0.001(5) -0.002(4)
O5 0.030(6) 0.042(7) 0.029(8) 0.008(7) 0.005(6) -0.005(5)
O6 0.056(8) 0.030(6) 0.034(9) 0.001(7) 0.007(7) -0.029(6)
O7 0.031(6) 0.033(6) 0.011(7) -0.014(6) 0.001(6) -0.016(5)
O8 0.016(5) 0.041(7) 0.016(7) 0.011(6) -0.001(5) -0.004(5)
O9 0.036(7) 0.025(6) 0.009(7) -0.001(5) 0.002(5) -0.011(5)
O10 0.029(6) 0.018(5) 0.022(7) -0.002(5) -0.001(6) -0.009(4)
O11 0.008(5) 0.050(7) 0.021(8) -0.022(6) -0.002(5) 0.006(5)
O12 0.017(6) 0.053(7) 0.029(8) -0.006(7) 0.006(6) 0.002(5)
O13 0.037(6) 0.011(5) 0.016(7) 0.007(5) 0.019(6) 0.009(5)
O14 0.022(6) 0.018(6) 0.039(9) 0.000(6) 0.011(6) 0.015(5)
O15 0.009(5) 0.046(7) 0.008(7) 0.001(5) -0.004(5) -0.006(5)
O16 0.051(8) 0.019(6) 0.043(9) -0.016(6) -0.003(7) 0.008(5)
O17 0.025(6) 0.026(6) 0.008(7) -0.007(5) -0.010(5) 0.005(5)
O19 0.026(6) 0.024(6) 0.025(8) 0.001(6) -0.006(5) 0.009(5)
O20 0.026(6) 0.022(6) 0.015(7) -0.014(5) -0.010(5) 0.006(5)
O21 0.022(6) 0.068(9) 0.017(8) -0.016(7) 0.000(6) 0.004(6)
O22 0.016(6) 0.017(6) 0.037(9) 0.006(5) -0.002(5) 0.008(5)
O23 0.013(5) 0.019(6) 0.021(7) 0.001(5) 0.005(5) 0.000(4)
O24 0.014(5) 0.022(6) 0.019(7) 0.004(5) -0.002(5) 0.001(4)
O25 0.017(6) 0.035(7) 0.031(8) -0.001(6) -0.007(6) -0.008(5)
O26 0.025(6) 0.023(6) 0.024(8) 0.016(5) -0.001(5) 0.002(5)
O27 0.034(7) 0.033(7) 0.021(8) -0.003(6) 0.000(6) 0.009(5)
O28 0.021(6) 0.039(7) 0.028(8) -0.001(6) 0.003(6) -0.001(5)
O29 0.030(6) 0.024(6) 0.026(8) -0.004(6) -0.013(6) 0.017(5)
O30 0.023(6) 0.032(6) 0.011(7) 0.012(5) -0.007(5) 0.005(4)
O31 0.015(6) 0.033(6) 0.020(7) -0.005(6) -0.006(5) 0.012(5)
O32 0.030(7) 0.027(6) 0.039(9) -0.009(6) 0.019(6) 0.008(5)
O33 0.018(6) 0.032(6) 0.018(8) -0.009(5) 0.007(5) 0.007(5)
O34 0.022(6) 0.011(5) 0.034(8) -0.006(5) 0.004(5) -0.006(4)
O35 0.008(5) 0.031(6) 0.018(7) 0.005(5) 0.000(5) -0.006(4)
O36 0.018(6) 0.041(7) 0.018(8) 0.001(6) -0.005(5) -0.009(5)
O37 0.051(8) 0.029(7) 0.038(9) -0.004(6) 0.004(7) -0.004(6)
O38 0.035(7) 0.022(6) 0.027(8) -0.001(6) -0.008(6) 0.002(5)
O39 0.022(6) 0.031(6) 0.012(7) -0.005(5) -0.001(5) 0.000(5)
O41 0.058(8) 0.048(7) 0.024(8) 0.014(7) 0.028(7) 0.036(6)
O42 0.060(9) 0.030(7) 0.037(9) 0.009(6) 0.007(7) 0.006(6)
O43 0.055(8) 0.030(7) 0.061(11) 0.008(7) 0.011(8) -0.005(6)
O44 0.039(7) 0.015(6) 0.058(10) -0.003(6) 0.020(7) 0.007(5)
O45 0.051(8) 0.027(7) 0.011(7) 0.007(6) -0.010(6) 0.018(5)
O46 0.040(7) 0.025(6) 0.023(8) 0.008(5) 0.014(6) -0.002(5)
O47 0.027(6) 0.036(7) 0.020(8) 0.001(6) 0.001(6) 0.006(5)
O48 0.056(8) 0.033(7) 0.028(9) 0.007(6) 0.015(7) 0.014(6)
O49 0.046(8) 0.039(8) 0.065(11) -0.005(7) 0.009(8) -0.025(6)
O50 0.035(7) 0.058(8) 0.010(7) 0.003(6) -0.008(6) 0.025(6)
O51 0.033(6) 0.013(5) 0.048(9) 0.008(6) -0.016(6) -0.009(5)
O52 0.044(8) 0.053(8) 0.025(9) 0.013(7) 0.003(6) 0.008(6)
O53 0.043(7) 0.027(6) 0.008(7) 0.005(5) 0.012(5) 0.003(5)
O54 0.028(6) 0.040(7) 0.040(9) 0.006(7) 0.003(6) 0.002(5)
O55 0.018(6) 0.020(6) 0.015(7) 0.004(5) 0.007(5) 0.002(4)
O56 0.028(6) 0.056(8) 0.022(8) 0.007(7) -0.004(6) 0.007(6)
O57 0.024(6) 0.033(7) 0.040(9) 0.001(6) 0.017(6) 0.007(5)
O58 0.037(7) 0.047(7) 0.014(7) -0.002(6) 0.015(6) 0.007(5)
O59 0.037(7) 0.075(9) 0.048(10) 0.043(8) 0.021(7) 0.016(7)
O60 0.015(6) 0.047(8) 0.041(9) -0.003(6) -0.001(6) -0.009(5)
N1 0.021(7) 0.049(9) 0.033(11) 0.000(8) 0.009(7) 0.014(7)
N2 0.028(8) 0.012(7) 0.085(15) 0.016(8) -0.003(8) -0.012(6)
N3 0.12(2) 0.087(17) 0.16(3) 0.030(19) -0.04(2) 0.048(15)
N4 0.065(11) 0.050(10) 0.010(9) 0.009(8) -0.007(8) -0.013(8)

loop_
_atom_type_symbol
_atom_type_description
_atom_type_scat_dispersion_real
_atom_type_scat_dispersion_imag
_atom_type_scat_source
W W -0.8490 6.8722 'International Tables Vol C Tables 4.2.6.8 and 6.1.1.4'
Bi Bi -4.1077 10.2566 'International Tables Vol C Tables 4.2.6.8 and 6.1.1.4'
O O 0.0106 0.0060 'International Tables Vol C Tables 4.2.6.8 and 6.1.1.4'
N N 0.0061 0.0033 'International Tables Vol C Tables 4.2.6.8 and 6.1.1.4'
C C 0.0033 0.0016 'International Tables Vol C Tables 4.2.6.8 and 6.1.1.4'
H H 0.0000 0.0000 'International Tables Vol C Tables 4.2.6.8 and 6.1.1.4'

loop_
_geom_angle_atom_site_label_1
_geom_angle_atom_site_label_2
_geom_angle_atom_site_label_3
_geom_angle
O28 W1 O9 101.6(5)
O28 W1 O4 101.8(5)
O9 W1 O4 85.9(5)
O28 W1 O8 98.9(5)
O9 W1 O8 159.6(4)
O4 W1 O8 90.1(4)
O28 W1 O27 99.3(5)
O9 W1 O27 87.3(5)
O4 W1 O27 158.8(5)
O8 W1 O27 89.3(4)
O28 W1 O19 168.3(4)
O9 W1 O19 86.3(4)
O4 W1 O19 87.2(4)
O8 W1 O19 73.5(4)
O27 W1 O19 72.3(4)
O6 W2 O10 98.5(5)
O6 W2 O7 100.3(5)
O10 W2 O7 90.3(5)
O6 W2 O9 100.1(5)
O10 W2 O9 90.4(4)
O7 W2 O9 159.2(4)
O6 W2 O3 101.2(5)
O10 W2 O3 160.3(4)
O7 W2 O3 86.6(4)
O9 W2 O3 85.8(4)
O6 W2 O18 169.0(5)
O10 W2 O18 73.5(4)
O7 W2 O18 72.7(4)
O9 W2 O18 87.6(4)
O3 W2 O18 87.0(4)
O48 W3 O44 103.0(5)
O48 W3 O46 102.7(5)
O44 W3 O46 87.0(5)
O48 W3 O45 96.4(5)
O44 W3 O45 87.4(5)
O46 W3 O45 160.9(4)
O48 W3 O47 98.5(5)
O44 W3 O47 158.5(5)
O46 W3 O47 88.8(4)
O45 W3 O47 89.8(5)
O48 W3 O33 168.1(5)
O44 W3 O33 84.5(4)
O46 W3 O33 86.7(4)
O45 W3 O33 74.5(4)
O47 W3 O33 74.2(4)
O32 W4 O17 101.2(4)
O32 W4 O23 101.0(5)
O17 W4 O23 87.7(4)
O32 W4 O8 100.8(5)
O17 W4 O8 92.6(4)
O23 W4 O8 157.7(4)
O32 W4 O31 98.1(4)
O17 W4 O31 160.6(4)
O23 W4 O31 87.1(4)
O8 W4 O31 85.3(4)
O32 W4 O19 169.9(4)
O17 W4 O19 87.6(4)
O23 W4 O19 84.2(4)
O8 W4 O19 73.6(4)
O31 W4 O19 73.3(4)
O54 W5 O55 102.1(5)
O54 W5 O57 100.7(5)
O55 W5 O57 87.7(5)
O54 W5 O24 101.1(5)
O55 W5 O24 90.2(4)
O57 W5 O24 158.1(4)
O54 W5 O36 99.1(5)
O55 W5 O36 158.7(4)
O57 W5 O36 89.5(4)
O24 W5 O36 84.6(4)
O54 W5 O35 174.0(5)
O55 W5 O35 74.8(4)
O57 W5 O35 74.2(4)
O24 W5 O35 84.2(4)
O36 W5 O35 84.2(4)
O16 W6 O1 100.1(5)
O16 W6 O17 99.9(5)
O1 W6 O17 93.1(4)
O16 W6 O11 99.4(5)
O1 W6 O11 88.2(5)
O17 W6 O11 160.1(4)
O16 W6 O22 102.8(5)
O1 W6 O22 157.0(5)
O17 W6 O22 85.5(4)
O11 W6 O22 85.6(5)
O16 W6 O14 171.7(5)
O1 W6 O14 74.6(4)
O17 W6 O14 86.8(4)
O11 W6 O14 74.4(4)
O22 W6 O14 82.4(4)
O56 W7 O53 101.7(5)
O56 W7 O58 101.5(5)
O53 W7 O58 91.5(4)
O56 W7 O26 101.4(5)
O53 W7 O26 88.3(4)
O58 W7 O26 156.7(5)
O56 W7 O55 99.1(5)
O53 W7 O55 159.2(4)
O58 W7 O55 85.3(5)
O26 W7 O55 86.7(4)
O56 W7 O35 171.3(4)
O53 W7 O35 86.0(4)
O58 W7 O35 74.1(4)
O26 W7 O35 82.6(4)
O55 W7 O35 73.3(4)
O5 W8 O2 99.7(5)
O5 W8 O3 101.6(5)
O2 W8 O3 90.3(5)
O5 W8 O4 101.1(5)
O2 W8 O4 159.1(4)
O3 W8 O4 86.8(4)
O5 W8 O1 100.1(5)
O2 W8 O1 87.5(5)
O3 W8 O1 158.3(4)
O4 W8 O1 87.6(4)
O5 W8 O14 169.5(4)
O2 W8 O14 72.7(4)
O3 W8 O14 85.9(4)
O4 W8 O14 86.5(4)
O1 W8 O14 72.9(4)
O52 W9 O25 102.3(5)
O52 W9 O53 101.0(5)
O25 W9 O53 88.0(4)
O52 W9 O47 99.0(5)
O25 W9 O47 158.6(5)
O53 W9 O47 89.9(4)
O52 W9 O50 98.7(5)
O25 W9 O50 87.1(5)
O53 W9 O50 160.3(5)
O47 W9 O50 87.7(5)
O52 W9 O33 171.0(5)
O25 W9 O33 83.9(4)
O53 W9 O33 85.7(4)
O47 W9 O33 74.7(4)
O50 W9 O33 74.8(4)
O21 W10 O29 102.3(5)
O21 W10 O26 100.5(5)
O29 W10 O26 90.2(5)
O21 W10 O10 98.6(5)
O29 W10 O10 93.6(5)
O26 W10 O10 159.2(4)
O21 W10 O20 94.8(5)
O29 W10 O20 162.8(4)
O26 W10 O20 85.4(4)
O10 W10 O20 84.9(4)
O21 W10 O18 166.5(4)
O29 W10 O18 90.2(4)
O26 W10 O18 84.2(4)
O10 W10 O18 75.3(4)
O20 W10 O18 72.9(4)
O12 W11 O13 101.8(5)
O12 W11 O11 97.7(5)
O13 W11 O11 88.4(5)
O12 W11 O15 102.2(5)
O13 W11 O15 87.4(4)
O11 W11 O15 160.1(4)
O12 W11 O2 99.3(5)
O13 W11 O2 158.8(4)
O11 W11 O2 88.3(5)
O15 W11 O2 88.7(4)
O12 W11 O14 170.4(5)
O13 W11 O14 85.2(4)
O11 W11 O14 75.7(4)
O15 W11 O14 84.6(4)
O2 W11 O14 73.8(4)
O30 W12 O31 98.6(5)
O30 W12 O24 101.4(4)
O31 W12 O24 88.5(5)
O30 W12 O27 100.1(4)
O31 W12 O27 89.8(5)
O24 W12 O27 158.4(4)
O30 W12 O29 100.5(5)
O31 W12 O29 160.8(4)
O24 W12 O29 86.2(4)
O27 W12 O29 88.3(5)
O30 W12 O19 171.1(5)
O31 W12 O19 75.3(4)
O24 W12 O19 85.2(4)
O27 W12 O19 73.6(4)
O29 W12 O19 85.9(4)
O41 W13 O39 101.2(5)
O41 W13 O13 101.7(5)
O39 W13 O13 85.5(5)
O41 W13 O50 99.0(6)
O39 W13 O50 159.6(4)
O13 W13 O50 87.5(5)
O41 W13 O45 100.2(5)
O39 W13 O45 88.9(4)
O13 W13 O45 158.0(4)
O50 W13 O45 90.6(5)
O41 W13 O33 171.8(5)
O39 W13 O33 84.9(4)
O13 W13 O33 84.1(4)
O50 W13 O33 75.4(4)
O45 W13 O33 74.3(4)
O60 W14 O15 103.0(5)
O60 W14 O7 98.4(5)
O15 W14 O7 93.8(4)
O60 W14 O25 100.7(5)
O15 W14 O25 89.5(5)
O7 W14 O25 159.3(4)
O60 W14 O20 94.2(5)
O15 W14 O20 162.7(4)
O7 W14 O20 85.7(4)
O25 W14 O20 85.1(4)
O60 W14 O18 164.9(4)
O15 W14 O18 91.1(4)
O7 W14 O18 75.2(4)
O25 W14 O18 84.4(4)
O20 W14 O18 72.0(4)
O37 W15 O36 101.6(5)
O37 W15 O23 100.7(5)
O36 W15 O23 91.1(4)
O37 W15 O51 97.4(5)
O36 W15 O51 95.5(5)
O23 W15 O51 159.1(4)
O37 W15 O38 93.4(5)
O36 W15 O38 164.8(4)
O23 W15 O38 84.0(4)
O51 W15 O38 84.6(5)
O37 W15 O34 164.2(5)
O36 W15 O34 93.4(4)
O23 W15 O34 83.6(4)
O51 W15 O34 76.3(4)
O38 W15 O34 71.8(4)
O43 W16 O44 102.7(6)
O43 W16 O51 97.4(5)
O44 W16 O51 159.7(4)
O43 W16 O40 98.5(5)
O44 W16 O40 89.8(5)
O51 W16 O40 89.3(5)
O43 W16 O49 101.2(5)
O44 W16 O49 84.9(5)
O51 W16 O49 89.1(5)
O40 W16 O49 160.3(4)
O43 W16 O34 166.9(6)
O44 W16 O34 87.0(4)
O51 W16 O34 73.5(4)
O40 W16 O34 72.5(4)
O49 W16 O34 88.2(4)
O42 W17 O22 101.7(5)
O42 W17 O39 101.9(5)
O22 W17 O39 92.4(4)
O42 W17 O40 95.7(5)
O22 W17 O40 160.1(4)
O39 W17 O40 93.4(5)
O42 W17 O38 94.3(5)
O22 W17 O38 85.6(4)
O39 W17 O38 163.7(4)
O40 W17 O38 83.5(4)
O42 W17 O34 164.8(5)
O22 W17 O34 85.2(4)
O39 W17 O34 91.2(4)
O40 W17 O34 75.7(4)
O38 W17 O34 72.5(4)
O59 W18 O49 101.6(6)
O59 W18 O46 101.0(5)
O49 W18 O46 85.9(5)
O59 W18 O58 99.9(6)
O49 W18 O58 158.4(5)
O46 W18 O58 88.1(5)
O59 W18 O57 100.1(5)
O49 W18 O57 90.4(5)
O46 W18 O57 158.9(4)
O58 W18 O57 87.7(5)
O59 W18 O35 170.0(5)
O49 W18 O35 85.5(4)
O46 W18 O35 86.3(4)
O58 W18 O35 73.4(4)
O57 W18 O35 72.7(4)
Bi2 Bi1 O35 129.0(3)
Bi2 Bi1 O33 129.9(3)
O35 Bi1 O33 86.3(4)
Bi2 Bi1 O34 125.6(3)
O35 Bi1 O34 86.3(4)
O33 Bi1 O34 84.8(4)
Bi1 Bi2 O14 128.6(3)
Bi1 Bi2 O19 129.0(3)
O14 Bi2 O19 86.4(4)
Bi1 Bi2 O18 126.3(3)
O14 Bi2 O18 86.3(4)
O19 Bi2 O18 85.6(4)
W6 O1 W8 120.3(6)
W8 O2 W11 120.2(5)
W8 O3 W2 151.5(5)
W1 O4 W8 151.2(7)
W14 O7 W2 118.3(5)
W1 O8 W4 119.0(6)
W1 O9 W2 152.4(6)
W2 O10 W10 116.9(5)
W11 O11 W6 116.4(5)
W11 O13 W13 142.6(5)
Bi2 O14 W11 114.6(5)
Bi2 O14 W6 113.2(5)
W11 O14 W6 93.5(3)
Bi2 O14 W8 139.6(4)
W11 O14 W8 93.3(4)
W6 O14 W8 92.3(4)
W14 O15 W11 154.6(5)
W6 O17 W4 157.6(6)
Bi2 O18 W10 112.3(4)
Bi2 O18 W14 111.2(4)
W10 O18 W14 101.7(4)
Bi2 O18 W2 138.0(5)
W10 O18 W2 94.0(3)
W14 O18 W2 93.6(3)
Bi2 O19 W12 113.8(5)
Bi2 O19 W4 111.2(4)
W12 O19 W4 94.8(4)
Bi2 O19 W1 139.8(5)
W12 O19 W1 93.9(4)
W4 O19 W1 93.8(4)
W10 O20 W14 113.4(5)
W17 O22 W6 143.5(6)
W4 O23 W15 143.1(6)
W12 O24 W5 142.7(5)
W9 O25 W14 142.0(6)
W10 O26 W7 141.8(6)
W12 O27 W1 120.1(5)
W10 O29 W12 154.5(5)
W12 O31 W4 116.6(5)
Bi1 O33 W13 115.3(5)
Bi1 O33 W3 141.9(5)
W13 O33 W3 92.8(4)
Bi1 O33 W9 110.5(4)
W13 O33 W9 92.3(4)
W3 O33 W9 92.4(4)
Bi1 O34 W17 112.7(4)
Bi1 O34 W15 111.4(4)
W17 O34 W15 103.2(5)
Bi1 O34 W16 136.7(6)
W17 O34 W16 94.6(3)
W15 O34 W16 92.9(3)
Bi1 O35 W5 116.1(5)
Bi1 O35 W7 111.6(4)
W5 O35 W7 92.5(4)
Bi1 O35 W18 141.0(5)
W5 O35 W18 92.6(3)
W7 O35 W18 91.6(4)
W15 O36 W5 154.1(5)
W15 O38 W17 112.4(5)
W17 O39 W13 152.7(5)
W16 O40 W17 116.8(5)
W3 O44 W16 151.8(6)
W3 O45 W13 118.2(5)
W18 O46 W3 151.0(7)
W9 O47 W3 118.6(6)
W18 O49 W16 152.8(7)
W9 O50 W13 117.6(6)
W15 O51 W16 116.9(5)
W7 O53 W9 156.3(6)
W5 O55 W7 119.4(5)
W5 O57 W18 120.5(5)
W7 O58 W18 120.8(6)
C13 N1 C5 112.6(14)
C13 N1 C1 104.2(12)
C5 N1 C1 113.4(12)
C13 N1 C9 111.7(13)
C5 N1 C9 104.7(11)
C1 N1 C9 110.4(13)
C25 N2 C29 106.8(11)
C25 N2 C21 113.4(12)
C29 N2 C21 107.3(13)
C25 N2 C17 107.4(13)
C29 N2 C17 116.2(13)
C21 N2 C17 106.1(11)
C37 N3 C41 106.1(18)
C37 N3 C33 112(2)
C41 N3 C33 105(2)
C37 N3 C45 111.4(19)
C41 N3 C45 110(2)
C33 N3 C45 113(2)
C61' N4 C49 112.1(19)
C61' N4 C53 99(2)
C49 N4 C53 111.8(15)
C61' N4 C57 121(2)
C49 N4 C57 101.9(12)
C53 N4 C57 110.6(14)
C61' N4 C61 19(2)
C49 N4 C61 114.7(18)
C53 N4 C61 113(2)
C57 N4 C61 103.2(17)
C2 C1 N1 112.6(14)
C3 C2 C1 112.9(16)
C4 C3 C2 102(2)
N1 C5 C6 116.5(12)
C7 C6 C5 107.6(14)
C8 C7 C6 112.5(17)
C10 C9 N1 111.7(14)
C9 C10 C11 111.5(17)
C12 C11 C10 109.9(19)
C14 C13 N1 112(2)
C14 C13 C14' 30.3(18)
N1 C13 C14' 113.9(18)
C14' C14 C15 80(5)
C14' C14 C13 81(4)
C15 C14 C13 110(3)
C14' C14 C15' 56(4)
C15 C14 C15' 24(3)
C13 C14 C15' 102(2)
C14 C14' C15 68(4)
C14 C14' C13 69(4)
C15 C14' C13 101(3)
C14 C14' C15' 101(5)
C15 C14' C15' 33(2)
C13 C14' C15' 113(2)
C15 C15' C16 36(4)
C15 C15' C14' 61(4)
C16 C15' C14' 97(3)
C15 C15' C14 39(4)
C16 C15' C14 74(3)
C14' C15' C14 22.8(15)
C15' C15 C16 110(7)
C15' C15 C14 117(6)
C16 C15 C14 131(7)
C15' C15 C14' 86(5)
C16 C15 C14' 160(6)
C14 C15 C14' 32(2)
C15 C16 C15' 34(4)
C18 C17 N2 115.8(15)
C17 C18 C19 108.6(18)
C20 C19 C18 120(3)
C22 C21 N2 115.0(13)
C21 C22 C23 111.2(14)
C22 C23 C24 112.1(16)
C26 C25 N2 115.7(13)
C25 C26 C27 108.9(15)
C26 C27 C28 105.1(19)
N2 C29 C30 116.5(14)
C31 C30 C29 116.9(17)
C32 C31 C30 120(2)
N3 C33 C34 117(3)
C35 C34 C33 106(3)
C36 C35 C34 108(3)
N3 C37 C38 116(2)
C39 C38 C37 112(2)
C38 C39 C40 114(3)
C42 C41 N3 114(2)
C41 C42 C43 99(3)
C44 C43 C42 128(5)
C46 C45 N3 112(2)
N4 C49 C50 111.1(15)
C49 C50 C51 107.3(17)
C52 C51 C50 115(2)
C54 C53 N4 118(2)
C53 C54 C55 121(2)
C58 C57 N4 112.1(13)
C57 C58 C59 106.9(13)
C60 C59 C58 112.6(16)
C61' C61 C62 133(9)
C61' C61 N4 65(7)
C62 C61 N4 117(4)
C61 C61' N4 96(8)
C61 C61' C62 33(6)
N4 C61' C62 103(3)
C61 C62 C61' 14(3)
C61 C62 C63 97(3)
C61' C62 C63 94(2)
C64 C63 C62 97(3)

loop_
_geom_bond_atom_site_label_1
_geom_bond_atom_site_label_2
_geom_bond_distance
W1 O28 1.707(11)
W1 O9 1.883(10)
W1 O4 1.901(10)
W1 O8 1.910(11)
W1 O27 1.917(11)
W1 O19 2.290(11)
W2 O6 1.712(9)
W2 O10 1.908(11)
W2 O7 1.913(11)
W2 O9 1.919(10)
W2 O3 1.924(10)
W2 O18 2.290(9)
W3 O48 1.727(12)
W3 O44 1.901(13)
W3 O46 1.905(10)
W3 O45 1.906(11)
W3 O47 1.946(11)
W3 O33 2.290(11)
W4 O32 1.675(12)
W4 O17 1.901(9)
W4 O23 1.911(10)
W4 O8 1.946(10)
W4 O31 1.994(10)
W4 O19 2.258(11)
W5 O54 1.704(10)
W5 O55 1.889(10)
W5 O57 1.905(11)
W5 O24 1.929(10)
W5 O36 1.976(10)
W5 O35 2.260(9)
W6 O16 1.690(11)
W6 O1 1.891(10)
W6 O17 1.895(9)
W6 O11 1.938(10)
W6 O22 1.940(11)
W6 O14 2.283(11)
W7 O56 1.682(12)
W7 O53 1.895(10)
W7 O58 1.899(11)
W7 O26 1.923(10)
W7 O55 1.924(10)
W7 O35 2.297(10)
W8 O5 1.676(11)
W8 O2 1.881(11)
W8 O3 1.882(10)
W8 O4 1.917(10)
W8 O1 1.938(11)
W8 O14 2.322(11)
W9 O52 1.702(13)
W9 O25 1.890(11)
W9 O53 1.900(10)
W9 O47 1.907(11)
W9 O50 1.925(11)
W9 O33 2.298(10)
W10 O21 1.711(11)
W10 O29 1.868(10)
W10 O26 1.904(10)
W10 O10 1.938(9)
W10 O20 2.016(10)
W10 O18 2.191(9)
W11 O12 1.695(10)
W11 O13 1.899(10)
W11 O11 1.931(10)
W11 O15 1.938(10)
W11 O2 1.939(11)
W11 O14 2.233(10)
W12 O30 1.709(9)
W12 O31 1.901(11)
W12 O24 1.906(10)
W12 O27 1.907(11)
W12 O29 1.939(11)
W12 O19 2.243(10)
W13 O41 1.720(10)
W13 O39 1.918(10)
W13 O13 1.927(10)
W13 O50 1.928(12)
W13 O45 1.944(11)
W13 O33 2.272(9)
W14 O60 1.696(11)
W14 O15 1.879(10)
W14 O7 1.899(10)
W14 O25 1.927(10)
W14 O20 2.055(10)
W14 O18 2.197(10)
W15 O37 1.743(12)
W15 O36 1.844(10)
W15 O23 1.920(9)
W15 O51 1.920(10)
W15 O38 2.063(11)
W15 O34 2.207(10)
W16 O43 1.720(10)
W16 O44 1.900(13)
W16 O51 1.929(11)
W16 O40 1.931(11)
W16 O49 1.945(13)
W16 O34 2.316(9)
W17 O42 1.738(12)
W17 O22 1.897(10)
W17 O39 1.898(10)
W17 O40 1.943(11)
W17 O38 2.067(11)
W17 O34 2.172(10)
W18 O59 1.700(12)
W18 O49 1.866(13)
W18 O46 1.900(11)
W18 O58 1.909(11)
W18 O57 1.910(11)
W18 O35 2.320(10)
Bi1 Bi2 1.8326(15)
Bi1 O35 2.095(10)
Bi1 O33 2.098(11)
Bi1 O34 2.151(9)
Bi2 O14 2.117(10)
Bi2 O19 2.144(11)
Bi2 O18 2.159(9)
N1 C13 1.525(15)
N1 C5 1.526(15)
N1 C1 1.532(15)
N1 C9 1.534(15)
N2 C25 1.490(14)
N2 C29 1.502(15)
N2 C21 1.512(15)
N2 C17 1.540(15)
N3 C37 1.501(17)
N3 C41 1.510(17)
N3 C33 1.515(18)
N3 C45 1.562(17)
N4 C61' 1.48(4)
N4 C49 1.532(15)
N4 C53 1.536(16)
N4 C57 1.539(15)
N4 C61 1.62(4)
C1 C2 1.520(16)
C2 C3 1.517(17)
C3 C4 1.463(18)
C5 C6 1.540(16)
C6 C7 1.530(16)
C7 C8 1.495(16)
C9 C10 1.513(16)
C10 C11 1.517(17)
C11 C12 1.491(17)
C13 C14 1.47(4)
C13 C14' 1.55(4)
C14 C14' 0.79(5)
C14 C15 1.41(6)
C14 C15' 2.01(6)
C14' C15 1.50(6)
C14' C15' 1.70(5)
C15' C15 0.93(6)
C15' C16 1.56(6)
C15 C16 0.98(5)
C17 C18 1.519(17)
C18 C19 1.521(18)
C19 C20 1.466(19)
C21 C22 1.470(16)
C22 C23 1.531(16)
C23 C24 1.542(17)
C25 C26 1.477(16)
C26 C27 1.505(17)
C27 C28 1.525(18)
C29 C30 1.517(16)
C30 C31 1.516(17)
C31 C32 1.513(18)
C33 C34 1.551(18)
C34 C35 1.480(19)
C35 C36 1.464(19)
C37 C38 1.539(18)
C38 C39 1.501(18)
C39 C40 1.524(19)
C41 C42 1.499(18)
C42 C43 1.529(19)
C43 C44 1.50(2)
C45 C46 1.502(18)
C49 C50 1.534(16)
C50 C51 1.543(17)
C51 C52 1.537(18)
C53 C54 1.506(17)
C54 C55 1.98(4)
C57 C58 1.535(15)
C58 C59 1.570(16)
C59 C60 1.529(16)
C61 C61' 0.53(5)
C61 C62 1.22(4)
C61' C62 1.63(5)
C62 C63 1.83(4)
C63 C64 1.42(5)
